data_4115072
loop_
_publ_author_name
'Daniel J. Mindiola'
'Gregory L. Hillhouse'

_publ_section_title
;
 Synthesis, Structure, and Reactions of a Three-Coordinate Nickel-Carbene
 Complex, {1,2-Bis(di-tert-butylphosphino)ethane}NiCPh2
;
_journal_name_full 'Journal of the American Chemical Society'
_journal_page_first 9976
_journal_page_last 9977
_journal_paper_doi 10.1021/ja0269183
_journal_volume 124
_journal_year 2002
_chemical_formula_sum 'C31 H50 Ni P2'
_chemical_formula_weight 543.36
_chemical_name_systematic
; 
 ? 
;
_space_group_IT_number 2
_symmetry_cell_setting triclinic
_symmetry_space_group_name_Hall '-P 1'
_symmetry_space_group_name_H-M 'P -1'
_atom_sites_solution_hydrogens geom
_atom_sites_solution_primary direct
_atom_sites_solution_secondary difmap
_audit_creation_method SHELXL-97
_cell_angle_alpha 74.3880(10)
_cell_angle_beta 83.5670(10)
_cell_angle_gamma 81.3100(10)
_cell_formula_units_Z 2
_cell_length_a 9.2052(6)
_cell_length_b 10.1306(6)
_cell_length_c 16.7175(11)
_cell_measurement_reflns_used 6820
_cell_measurement_temperature 100(2)
_cell_measurement_theta_max 28.31
_cell_measurement_theta_min 2.24
_cell_volume 1480.05(16)
_computing_structure_refinement 'SHELXL-97 (Sheldrick, 1997)'
_computing_structure_solution 'SHELXS-97 (Sheldrick, 1990)'
_diffrn_ambient_temperature 293(2)
_diffrn_measured_fraction_theta_full 0.926
_diffrn_measured_fraction_theta_max 0.926
_diffrn_radiation_monochromator graphite
_diffrn_radiation_source 'fine-focus sealed tube'
_diffrn_radiation_type MoK\a
_diffrn_radiation_wavelength 0.71073
_diffrn_reflns_av_R_equivalents 0.0325
_diffrn_reflns_av_sigmaI/netI 0.0498
_diffrn_reflns_limit_h_max 12
_diffrn_reflns_limit_h_min -12
_diffrn_reflns_limit_k_max 13
_diffrn_reflns_limit_k_min -13
_diffrn_reflns_limit_l_max 22
_diffrn_reflns_limit_l_min -22
_diffrn_reflns_number 13092
_diffrn_reflns_theta_full 28.31
_diffrn_reflns_theta_max 28.31
_diffrn_reflns_theta_min 2.24
_exptl_absorpt_coefficient_mu 0.781
_exptl_absorpt_correction_T_max 0.8919
_exptl_absorpt_correction_T_min 0.8595
_exptl_absorpt_correction_type 'semi-empirical from psi scans '
_exptl_crystal_colour green
_exptl_crystal_density_diffrn 1.219
_exptl_crystal_density_meas 1.219
_exptl_crystal_description block
_exptl_crystal_F_000 588
_exptl_crystal_size_max 0.20
_exptl_crystal_size_mid 0.20
_exptl_crystal_size_min 0.15
_refine_diff_density_max 0.797
_refine_diff_density_min -0.359
_refine_diff_density_rms 0.079
_refine_ls_extinction_method none
_refine_ls_goodness_of_fit_ref 1.002
_refine_ls_hydrogen_treatment mixed
_refine_ls_matrix_type full
_refine_ls_number_parameters 307
_refine_ls_number_reflns 6820
_refine_ls_number_restraints 0
_refine_ls_restrained_S_all 1.002
_refine_ls_R_factor_all 0.0436
_refine_ls_R_factor_gt 0.0375
_refine_ls_shift/su_max 0.002
_refine_ls_shift/su_mean 0.000
_refine_ls_structure_factor_coef Fsqd
_refine_ls_weighting_details 'calc w=1/[\s^2^(Fo^2^)+(0.0581P)^2^+0.0000P] where P=(Fo^2^+2Fc^2^)/3'
_refine_ls_weighting_scheme calc
_refine_ls_wR_factor_gt 0.0982
_refine_ls_wR_factor_ref 0.1007
_reflns_number_gt 5712
_reflns_number_total 6820
_reflns_threshold_expression >2sigma(I)
_cod_data_source_file ja0269183_s2_1.cif
_cod_data_source_block danm35m
_cod_database_code 4115072

loop_
_symmetry_equiv_pos_as_xyz
'x, y, z'
'-x, -y, -z'

loop_
_atom_site_label
_atom_site_type_symbol
_atom_site_fract_x
_atom_site_fract_y
_atom_site_fract_z
_atom_site_U_iso_or_equiv
_atom_site_adp_type
_atom_site_occupancy
_atom_site_symmetry_multiplicity
_atom_site_calc_flag
_atom_site_refinement_flags
Ni Ni 0.66445(2) 0.27236(2) 0.248752(14) 0.01330(8) Uani 1 1 d .
P2 P 0.42710(5) 0.26511(5) 0.26567(3) 0.01412(11) Uani 1 1 d .
P1 P 0.63683(5) 0.46761(5) 0.28603(3) 0.01533(11) Uani 1 1 d .
C92 C 1.0126(2) -0.0499(2) 0.22462(12) 0.0187(4) Uani 1 1 d .
H92A H 1.0385 -0.0192 0.1679 0.022 Uiso 1 1 calc R
C81 C 0.8246(2) 0.17238(19) 0.12179(12) 0.0160(4) Uani 1 1 d .
C7 C 0.80554(19) 0.14728(19) 0.21356(11) 0.0148(4) Uani 1 1 d .
C5 C 0.3468(2) 0.2641(2) 0.16688(12) 0.0194(4) Uani 1 1 d .
C95 C 0.9389(2) -0.1460(2) 0.39300(12) 0.0205(4) Uani 1 1 d .
H95A H 0.9129 -0.1785 0.4495 0.025 Uiso 1 1 calc R
C86 C 0.8607(2) 0.3002(2) 0.07222(12) 0.0204(4) Uani 1 1 d .
H86A H 0.8768 0.3670 0.0979 0.024 Uiso 1 1 calc R
C6 C 0.3539(2) 0.12858(19) 0.35555(12) 0.0162(4) Uani 1 1 d .
C2 C 0.3392(2) 0.43039(19) 0.28837(12) 0.0173(4) Uani 1 1 d .
H2A H 0.3121 0.4965 0.2368 0.021 Uiso 1 1 calc R
H2B H 0.2498 0.4143 0.3243 0.021 Uiso 1 1 calc R
C63 C 0.4340(2) -0.0138(2) 0.35210(13) 0.0212(4) Uani 1 1 d .
H63A H 0.3948 -0.0833 0.3970 0.032 Uiso 1 1 calc R
H63B H 0.5373 -0.0162 0.3571 0.032 Uiso 1 1 calc R
H63C H 0.4202 -0.0313 0.3000 0.032 Uiso 1 1 calc R
C4 C 0.7490(2) 0.4529(2) 0.37698(13) 0.0212(4) Uani 1 1 d .
C3 C 0.6563(2) 0.6394(2) 0.20850(13) 0.0220(4) Uani 1 1 d .
C62 C 0.3913(2) 0.1592(2) 0.43510(12) 0.0214(4) Uani 1 1 d .
H62A H 0.3548 0.0926 0.4827 0.032 Uiso 1 1 calc R
H62B H 0.3463 0.2502 0.4371 0.032 Uiso 1 1 calc R
H62C H 0.4962 0.1539 0.4354 0.032 Uiso 1 1 calc R
C1 C 0.4432(2) 0.49102(19) 0.33086(12) 0.0174(4) Uani 1 1 d .
H1A H 0.4388 0.4460 0.3900 0.021 Uiso 1 1 calc R
H1B H 0.4108 0.5888 0.3242 0.021 Uiso 1 1 calc R
C91 C 0.8908(2) 0.02153(19) 0.26063(11) 0.0154(4) Uani 1 1 d .
C61 C 0.1869(2) 0.1237(2) 0.36173(13) 0.0212(4) Uani 1 1 d .
H61A H 0.1608 0.0508 0.4088 0.032 Uiso 1 1 calc R
H61B H 0.1600 0.1068 0.3118 0.032 Uiso 1 1 calc R
H61C H 0.1356 0.2103 0.3684 0.032 Uiso 1 1 calc R
C96 C 0.8580(2) -0.03015(19) 0.34651(12) 0.0176(4) Uani 1 1 d .
H96A H 0.7794 0.0150 0.3729 0.021 Uiso 1 1 calc R
C94 C 1.0581(2) -0.2138(2) 0.35594(13) 0.0229(4) Uani 1 1 d .
H94A H 1.1129 -0.2914 0.3873 0.028 Uiso 1 1 calc R
C93 C 1.0948(2) -0.1649(2) 0.27170(13) 0.0232(4) Uani 1 1 d .
H93A H 1.1754 -0.2095 0.2464 0.028 Uiso 1 1 calc R
C43 C 0.6969(2) 0.5535(2) 0.43152(14) 0.0284(5) Uani 1 1 d .
H43A H 0.7618 0.5364 0.4753 0.043 Uiso 1 1 calc R
H43B H 0.5987 0.5403 0.4552 0.043 Uiso 1 1 calc R
H43C H 0.6979 0.6467 0.3981 0.043 Uiso 1 1 calc R
C82 C 0.8017(2) 0.0761(2) 0.07966(13) 0.0244(5) Uani 1 1 d .
H82A H 0.7795 -0.0107 0.1103 0.029 Uiso 1 1 calc R
C85 C 0.8730(2) 0.3297(2) -0.01383(13) 0.0273(5) Uani 1 1 d .
H85A H 0.8990 0.4148 -0.0450 0.033 Uiso 1 1 calc R
C52 C 0.1805(2) 0.3104(2) 0.16434(13) 0.0252(5) Uani 1 1 d .
H52A H 0.1487 0.3044 0.1128 0.038 Uiso 1 1 calc R
H52B H 0.1596 0.4041 0.1686 0.038 Uiso 1 1 calc R
H52C H 0.1291 0.2516 0.2101 0.038 Uiso 1 1 calc R
C42 C 0.9104(2) 0.4659(2) 0.34498(15) 0.0295(5) Uani 1 1 d .
H42A H 0.9676 0.4593 0.3909 0.044 Uiso 1 1 calc R
H42B H 0.9166 0.5535 0.3053 0.044 Uiso 1 1 calc R
H42C H 0.9481 0.3928 0.3188 0.044 Uiso 1 1 calc R
C53 C 0.4253(2) 0.3654(2) 0.09597(12) 0.0248(5) Uani 1 1 d .
H53A H 0.3881 0.3687 0.0440 0.037 Uiso 1 1 calc R
H53B H 0.5293 0.3351 0.0939 0.037 Uiso 1 1 calc R
H53C H 0.4076 0.4559 0.1057 0.037 Uiso 1 1 calc R
C51 C 0.3829(3) 0.1208(2) 0.15107(13) 0.0264(5) Uani 1 1 d .
H51A H 0.3400 0.1203 0.1014 0.040 Uiso 1 1 calc R
H51B H 0.3434 0.0539 0.1975 0.040 Uiso 1 1 calc R
H51C H 0.4879 0.0981 0.1444 0.040 Uiso 1 1 calc R
C41 C 0.7429(3) 0.3055(2) 0.43197(14) 0.0318(5) Uani 1 1 d .
H41A H 0.7976 0.2919 0.4798 0.048 Uiso 1 1 calc R
H41B H 0.7852 0.2404 0.4007 0.048 Uiso 1 1 calc R
H41C H 0.6423 0.2918 0.4498 0.048 Uiso 1 1 calc R
C84 C 0.8471(2) 0.2337(3) -0.05352(13) 0.0329(5) Uani 1 1 d .
H84A H 0.8538 0.2541 -0.1114 0.040 Uiso 1 1 calc R
C83 C 0.8110(2) 0.1066(3) -0.00640(14) 0.0313(5) Uani 1 1 d .
H83A H 0.7930 0.0413 -0.0327 0.038 Uiso 1 1 calc R
C33 C 0.5264(3) 0.6748(2) 0.15346(15) 0.0401(6) Uani 1 1 d .
H33A H 0.5336 0.7624 0.1139 0.060 Uiso 1 1 calc R
H33B H 0.4357 0.6796 0.1876 0.060 Uiso 1 1 calc R
H33D H 0.5286 0.6046 0.1244 0.060 Uiso 1 1 calc R
C32 C 0.7967(3) 0.6301(2) 0.15083(15) 0.0369(6) Uani 1 1 d .
H32A H 0.8044 0.7184 0.1120 0.055 Uiso 1 1 calc R
H32D H 0.7928 0.5622 0.1209 0.055 Uiso 1 1 calc R
H32B H 0.8809 0.6040 0.1833 0.055 Uiso 1 1 calc R
C31 C 0.6541(3) 0.7583(2) 0.24900(14) 0.0322(5) Uani 1 1 d .
H31D H 0.6652 0.8421 0.2065 0.048 Uiso 1 1 calc R
H31A H 0.7336 0.7383 0.2847 0.048 Uiso 1 1 calc R
H31B H 0.5621 0.7691 0.2812 0.048 Uiso 1 1 calc R

loop_
_atom_site_aniso_label
_atom_site_aniso_U_11
_atom_site_aniso_U_22
_atom_site_aniso_U_33
_atom_site_aniso_U_23
_atom_site_aniso_U_13
_atom_site_aniso_U_12
Ni 0.01279(13) 0.01280(13) 0.01524(14) -0.00500(10) -0.00015(9) -0.00265(9)
P2 0.0132(2) 0.0140(2) 0.0155(2) -0.00351(19) -0.00169(18) -0.00290(18)
P1 0.0145(2) 0.0135(2) 0.0190(3) -0.00592(19) 0.00145(19) -0.00371(18)
C92 0.0186(10) 0.0206(10) 0.0186(10) -0.0077(8) -0.0009(8) -0.0030(8)
C81 0.0103(9) 0.0200(10) 0.0184(10) -0.0068(8) -0.0001(7) -0.0018(7)
C7 0.0118(9) 0.0167(9) 0.0182(9) -0.0069(8) 0.0002(7) -0.0053(7)
C5 0.0179(10) 0.0227(10) 0.0175(10) -0.0023(8) -0.0049(8) -0.0049(8)
C95 0.0245(11) 0.0202(10) 0.0183(10) -0.0035(8) -0.0043(8) -0.0084(8)
C86 0.0174(10) 0.0189(10) 0.0229(10) -0.0047(8) 0.0010(8) 0.0008(8)
C6 0.0158(9) 0.0155(9) 0.0180(9) -0.0041(8) 0.0002(7) -0.0048(7)
C2 0.0137(9) 0.0145(9) 0.0221(10) -0.0028(8) 0.0006(8) -0.0014(7)
C63 0.0220(11) 0.0165(10) 0.0246(11) -0.0040(8) -0.0023(8) -0.0031(8)
C4 0.0205(10) 0.0221(10) 0.0246(11) -0.0090(9) -0.0033(8) -0.0075(8)
C3 0.0227(11) 0.0158(10) 0.0263(11) -0.0045(8) 0.0051(8) -0.0058(8)
C62 0.0260(11) 0.0202(10) 0.0184(10) -0.0037(8) -0.0008(8) -0.0073(8)
C1 0.0169(10) 0.0131(9) 0.0226(10) -0.0067(8) 0.0039(8) -0.0027(7)
C91 0.0142(9) 0.0164(9) 0.0191(10) -0.0073(8) -0.0021(7) -0.0073(7)
C61 0.0172(10) 0.0214(10) 0.0257(11) -0.0063(8) 0.0020(8) -0.0067(8)
C96 0.0153(9) 0.0193(10) 0.0210(10) -0.0078(8) -0.0009(8) -0.0062(7)
C94 0.0270(11) 0.0167(10) 0.0267(11) -0.0054(8) -0.0110(9) -0.0014(8)
C93 0.0194(10) 0.0239(11) 0.0295(11) -0.0133(9) -0.0050(9) 0.0018(8)
C43 0.0277(12) 0.0349(13) 0.0300(12) -0.0182(10) 0.0040(9) -0.0137(10)
C82 0.0259(11) 0.0263(11) 0.0249(11) -0.0108(9) 0.0025(9) -0.0108(9)
C85 0.0259(11) 0.0273(11) 0.0223(11) 0.0017(9) 0.0005(9) 0.0005(9)
C52 0.0182(10) 0.0308(12) 0.0251(11) -0.0006(9) -0.0077(8) -0.0063(9)
C42 0.0201(11) 0.0341(13) 0.0403(13) -0.0189(11) -0.0046(9) -0.0036(9)
C53 0.0222(11) 0.0314(12) 0.0199(10) -0.0016(9) -0.0027(8) -0.0087(9)
C51 0.0329(12) 0.0284(12) 0.0215(11) -0.0093(9) -0.0071(9) -0.0058(9)
C41 0.0427(14) 0.0272(12) 0.0290(12) -0.0040(10) -0.0167(10) -0.0106(10)
C84 0.0312(13) 0.0496(15) 0.0156(11) -0.0064(10) -0.0006(9) -0.0023(11)
C83 0.0305(12) 0.0453(14) 0.0262(12) -0.0202(11) -0.0005(9) -0.0109(10)
C33 0.0464(15) 0.0308(13) 0.0366(14) 0.0111(11) -0.0093(12) -0.0160(11)
C32 0.0408(14) 0.0204(11) 0.0435(15) -0.0061(10) 0.0227(11) -0.0080(10)
C31 0.0402(14) 0.0173(11) 0.0380(14) -0.0090(10) 0.0111(11) -0.0076(10)

loop_
_atom_type_symbol
_atom_type_description
_atom_type_scat_dispersion_real
_atom_type_scat_dispersion_imag
_atom_type_scat_source
C C 0.0033 0.0016 'International Tables Vol C Tables 4.2.6.8 and 6.1.1.4'
H H 0.0000 0.0000 'International Tables Vol C Tables 4.2.6.8 and 6.1.1.4'
P P 0.1023 0.0942 'International Tables Vol C Tables 4.2.6.8 and 6.1.1.4'
Ni Ni 0.3393 1.1124 'International Tables Vol C Tables 4.2.6.8 and 6.1.1.4'

loop_
_geom_angle_atom_site_label_1
_geom_angle_atom_site_label_2
_geom_angle_atom_site_label_3
_geom_angle
C7 Ni P2 126.94(6)
C7 Ni P1 142.02(6)
P2 Ni P1 91.028(19)
C2 P2 C5 104.15(9)
C2 P2 C6 103.67(8)
C5 P2 C6 109.75(9)
C2 P2 Ni 107.34(6)
C5 P2 Ni 112.47(6)
C6 P2 Ni 118.11(6)
C1 P1 C3 103.13(9)
C1 P1 C4 103.26(9)
C3 P1 C4 108.45(9)
C1 P1 Ni 106.18(6)
C3 P1 Ni 122.41(7)
C4 P1 Ni 111.38(6)
C93 C92 C91 121.54(18)
C82 C81 C86 116.47(18)
C82 C81 C7 123.33(17)
C86 C81 C7 120.13(17)
C91 C7 C81 115.52(15)
C91 C7 Ni 130.96(14)
C81 C7 Ni 113.25(13)
C51 C5 C52 109.78(17)
C51 C5 C53 107.87(17)
C52 C5 C53 107.85(16)
C51 C5 P2 109.78(13)
C52 C5 P2 115.05(14)
C53 C5 P2 106.21(13)
C94 C95 C96 120.39(19)
C85 C86 C81 121.8(2)
C62 C6 C63 108.01(15)
C62 C6 C61 107.74(15)
C63 C6 C61 108.84(16)
C62 C6 P2 106.55(12)
C63 C6 P2 109.65(13)
C61 C6 P2 115.78(13)
C1 C2 P2 111.50(12)
C43 C4 C41 107.99(17)
C43 C4 C42 109.36(17)
C41 C4 C42 107.36(18)
C43 C4 P1 116.91(15)
C41 C4 P1 105.58(13)
C42 C4 P1 109.19(14)
C31 C3 C32 109.66(17)
C31 C3 C33 107.57(18)
C32 C3 C33 106.83(19)
C31 C3 P1 113.59(14)
C32 C3 P1 110.85(14)
C33 C3 P1 108.04(14)
C2 C1 P1 111.58(13)
C96 C91 C92 116.24(17)
C96 C91 C7 120.68(17)
C92 C91 C7 123.00(17)
C95 C96 C91 122.06(18)
C95 C94 C93 119.16(19)
C94 C93 C92 120.59(19)
C83 C82 C81 121.7(2)
C84 C85 C86 120.3(2)
C85 C84 C83 119.3(2)
C84 C83 C82 120.4(2)

loop_
_geom_bond_atom_site_label_1
_geom_bond_atom_site_label_2
_geom_bond_distance
Ni C7 1.8361(18)
Ni P2 2.1812(5)
Ni P1 2.2003(5)
P2 C2 1.8618(19)
P2 C5 1.886(2)
P2 C6 1.8872(19)
P1 C1 1.8607(19)
P1 C3 1.889(2)
P1 C4 1.893(2)
C92 C93 1.387(3)
C92 C91 1.407(3)
C81 C82 1.399(3)
C81 C86 1.401(3)
C81 C7 1.481(3)
C7 C91 1.468(3)
C5 C51 1.526(3)
C5 C52 1.534(3)
C5 C53 1.536(3)
C95 C94 1.382(3)
C95 C96 1.382(3)
C86 C85 1.383(3)
C6 C62 1.530(3)
C6 C63 1.530(3)
C6 C61 1.536(3)
C2 C1 1.538(3)
C4 C43 1.534(3)
C4 C41 1.534(3)
C4 C42 1.535(3)
C3 C31 1.529(3)
C3 C32 1.530(3)
C3 C33 1.531(3)
C91 C96 1.405(3)
C94 C93 1.383(3)
C82 C83 1.383(3)
C85 C84 1.377(3)
C84 C83 1.383(3)

loop_
_geom_torsion_atom_site_label_1
_geom_torsion_atom_site_label_2
_geom_torsion_atom_site_label_3
_geom_torsion_atom_site_label_4
_geom_torsion
C7 Ni P2 C2 -172.57(10)
P1 Ni P2 C2 6.40(7)
C7 Ni P2 C5 -58.60(10)
P1 Ni P2 C5 120.37(7)
C7 Ni P2 C6 70.85(10)
P1 Ni P2 C6 -110.18(7)
C7 Ni P1 C1 -169.39(11)
P2 Ni P1 C1 11.94(7)
C7 Ni P1 C3 72.94(13)
P2 Ni P1 C3 -105.72(8)
C7 Ni P1 C4 -57.68(12)
P2 Ni P1 C4 123.66(7)
C82 C81 C7 C91 55.0(2)
C86 C81 C7 C91 -128.14(18)
C82 C81 C7 Ni -119.59(18)
C86 C81 C7 Ni 57.3(2)
P2 Ni C7 C91 -90.18(17)
P1 Ni C7 C91 91.49(18)
P2 Ni C7 C81 83.37(14)
P1 Ni C7 C81 -94.96(14)
C2 P2 C5 C51 -167.66(14)
C6 P2 C5 C51 -57.20(16)
Ni P2 C5 C51 76.44(14)
C2 P2 C5 C52 -43.25(16)
C6 P2 C5 C52 67.20(17)
Ni P2 C5 C52 -159.16(13)
C2 P2 C5 C53 75.97(15)
C6 P2 C5 C53 -173.57(13)
Ni P2 C5 C53 -39.93(15)
C82 C81 C86 C85 0.0(3)
C7 C81 C86 C85 -177.08(18)
C2 P2 C6 C62 -55.28(14)
C5 P2 C6 C62 -166.05(13)
Ni P2 C6 C62 63.25(14)
C2 P2 C6 C63 -171.93(13)
C5 P2 C6 C63 77.30(15)
Ni P2 C6 C63 -53.40(15)
C2 P2 C6 C61 64.49(15)
C5 P2 C6 C61 -46.28(16)
Ni P2 C6 C61 -176.98(11)
C5 P2 C2 C1 -147.56(13)
C6 P2 C2 C1 97.62(14)
Ni P2 C2 C1 -28.11(14)
C1 P1 C4 C43 -42.57(17)
C3 P1 C4 C43 66.37(17)
Ni P1 C4 C43 -156.12(13)
C1 P1 C4 C41 77.51(15)
C3 P1 C4 C41 -173.55(14)
Ni P1 C4 C41 -36.04(15)
C1 P1 C4 C42 -167.34(14)
C3 P1 C4 C42 -58.39(16)
Ni P1 C4 C42 79.11(14)
C1 P1 C3 C31 68.93(17)
C4 P1 C3 C31 -40.10(17)
Ni P1 C3 C31 -171.93(12)
C1 P1 C3 C32 -167.06(16)
C4 P1 C3 C32 83.90(17)
Ni P1 C3 C32 -47.93(18)
C1 P1 C3 C33 -50.33(17)
C4 P1 C3 C33 -159.36(15)
Ni P1 C3 C33 68.81(16)
P2 C2 C1 P1 39.01(16)
C3 P1 C1 C2 97.43(14)
C4 P1 C1 C2 -149.69(13)
Ni P1 C1 C2 -32.41(14)
C93 C92 C91 C96 0.1(3)
C93 C92 C91 C7 177.08(18)
C81 C7 C91 C96 -165.51(16)
Ni C7 C91 C96 7.9(3)
C81 C7 C91 C92 17.7(3)
Ni C7 C91 C92 -168.89(14)
C94 C95 C96 C91 1.3(3)
C92 C91 C96 C95 -1.1(3)
C7 C91 C96 C95 -178.12(17)
C96 C95 C94 C93 -0.4(3)
C95 C94 C93 C92 -0.5(3)
C91 C92 C93 C94 0.7(3)
C86 C81 C82 C83 -1.3(3)
C7 C81 C82 C83 175.63(19)
C81 C86 C85 C84 1.2(3)
C86 C85 C84 C83 -1.1(3)
C85 C84 C83 C82 -0.2(3)
C81 C82 C83 C84 1.5(3)
